data_7002914
loop_
_publ_author_name
'Janini, Thomas E.'
'Rakosi, III, Robert'
'Durr, Christopher B.'
'Bertke, Jeffrey A.'
'Bunge, Scott D.'

_publ_section_title
;
 1,1,3,3-Tetramethylguanidine solvated lanthanide aryloxides:
 pre-catalysts for intramolecular hydroalkoxylation
;
_journal_issue 47
_journal_name_full 'Dalton Transactions'
_journal_page_first 10601
_journal_page_last 10608
_journal_paper_doi 10.1039/b917377c
_journal_year 2009
_chemical_formula_sum 'C43 H72 La N6 O3'
_chemical_formula_weight 859.98
_chemical_name_common '(La((OCH2CH2CH2CCH))(4MeDBP)2(H-TMG)2) (4)'
_chemical_name_systematic
;

?

;
_space_group_IT_number 2
_symmetry_cell_setting triclinic
_symmetry_space_group_name_Hall '-P 1'
_symmetry_space_group_name_H-M 'P -1'
_atom_sites_solution_hydrogens geom
_atom_sites_solution_primary direct
_atom_sites_solution_secondary difmap
_audit_creation_method SHELXL-97
_cell_angle_alpha 86.866(5)
_cell_angle_beta 87.732(5)
_cell_angle_gamma 76.967(5)
_cell_formula_units_Z 2
_cell_length_a 10.108(3)
_cell_length_b 13.612(4)
_cell_length_c 17.232(5)
_cell_measurement_reflns_used 3428
_cell_measurement_temperature 273(2)
_cell_measurement_theta_max 0.00
_cell_measurement_theta_min 0.00
_cell_volume 2305.5(12)
_computing_cell_refinement 'Bruker SMART'
_computing_data_collection 'Bruker SMART'
_computing_data_reduction 'Bruker SAINT'
_computing_molecular_graphics 'Bruker SHELXTL'
_computing_publication_material 'Bruker SHELXTL'
_computing_structure_refinement 'SHELXL-97 (Sheldrick, 1997)'
_computing_structure_solution 'SHELXS-97 (Sheldrick, 1990)'
_diffrn_ambient_temperature 113(2)
_diffrn_measured_fraction_theta_full 0.994
_diffrn_measured_fraction_theta_max 0.994
_diffrn_measurement_device_type 'CCD area detector'
_diffrn_measurement_method 'phi and omega scans'
_diffrn_radiation_monochromator graphite
_diffrn_radiation_source 'fine-focus sealed tube'
_diffrn_radiation_type MoK\a
_diffrn_radiation_wavelength 0.71073
_diffrn_reflns_av_R_equivalents 0.0599
_diffrn_reflns_av_sigmaI/netI 0.0838
_diffrn_reflns_limit_h_max 12
_diffrn_reflns_limit_h_min -12
_diffrn_reflns_limit_k_max 16
_diffrn_reflns_limit_k_min -16
_diffrn_reflns_limit_l_max 20
_diffrn_reflns_limit_l_min -20
_diffrn_reflns_number 18383
_diffrn_reflns_theta_full 25.05
_diffrn_reflns_theta_max 25.05
_diffrn_reflns_theta_min 1.18
_exptl_absorpt_coefficient_mu 0.968
_exptl_absorpt_correction_T_max 0.8684
_exptl_absorpt_correction_T_min 0.7601
_exptl_absorpt_correction_type multi-scan
_exptl_absorpt_process_details SADABS
_exptl_crystal_colour colorless
_exptl_crystal_density_diffrn 1.239
_exptl_crystal_density_meas ?
_exptl_crystal_density_method .
_exptl_crystal_description irregular
_exptl_crystal_F_000 906
_exptl_crystal_size_max 0.30
_exptl_crystal_size_mid 0.20
_exptl_crystal_size_min 0.15
_refine_diff_density_max 3.507
_refine_diff_density_min -1.935
_refine_diff_density_rms 0.167
_refine_ls_extinction_method none
_refine_ls_goodness_of_fit_ref 1.659
_refine_ls_hydrogen_treatment constr
_refine_ls_matrix_type full
_refine_ls_number_parameters 526
_refine_ls_number_reflns 8103
_refine_ls_number_restraints 0
_refine_ls_restrained_S_all 1.659
_refine_ls_R_factor_all 0.1056
_refine_ls_R_factor_gt 0.0871
_refine_ls_shift/su_max 0.924
_refine_ls_shift/su_mean 0.009
_refine_ls_structure_factor_coef Fsqd
_refine_ls_weighting_details 'calc w=1/[\s^2^(Fo^2^)+(0.1000P)^2^+0.0146P] where P=(Fo^2^+2Fc^2^)/3'
_refine_ls_weighting_scheme calc
_refine_ls_wR_factor_gt 0.2487
_refine_ls_wR_factor_ref 0.2578
_reflns_number_gt 6616
_reflns_number_total 8103
_reflns_threshold_expression >2sigma(I)
_cod_data_source_file b917377c.txt
_cod_data_source_block try1
_cod_depositor_comments
;
The following automatic conversions were performed:
'_symmetry_cell_setting' value 'Triclinic' changed to 'triclinic'
according to '/home/saulius/struct/CIF-dictionaries/cif_core.dic'
dictionary named 'cif_core.dic' version 2.4.1 from
2010-06-29.

'_exptl_absorpt_correction_type' value 'MULTI-SCAN' changed
to 'multi-scan' according to
'/home/saulius/struct/CIF-dictionaries/cif_core.dic' dictionary named
'cif_core.dic' version 2.4.1 from
2010-06-29.

'_refine_ls_hydrogen_treatment' value 'CONSTR' changed to
'constr' according to '/home/saulius/struct/CIF-dictionaries/cif_core.dic'
dictionary named 'cif_core.dic' version 2.4.1 from 2010-06-29.

Automatic conversion script
Id: cif_fix_enum 1527 2010-12-29 10:47:43Z saulius 
;
_cod_original_sg_symbol_H-M P-1
_cod_database_code 7002914

loop_
_symmetry_equiv_pos_as_xyz
'x, y, z'
'-x, -y, -z'

loop_
_atom_site_label
_atom_site_type_symbol
_atom_site_fract_x
_atom_site_fract_y
_atom_site_fract_z
_atom_site_U_iso_or_equiv
_atom_site_adp_type
_atom_site_occupancy
_atom_site_symmetry_multiplicity
_atom_site_calc_flag
_atom_site_refinement_flags
_atom_site_disorder_assembly
_atom_site_disorder_group
La1 La 0.62158(6) 0.21442(4) 0.23808(3) 0.0270(2) Uani 1 1 d . . 1
O1 O 0.7061(6) 0.0404(5) 0.2434(4) 0.0286(15) Uani 1 1 d . . 1
O2 O 0.4277(7) 0.3310(5) 0.2032(4) 0.0325(16) Uani 1 1 d . . 1
O3 O 0.7654(8) 0.2925(6) 0.2797(5) 0.051(2) Uani 1 1 d . . 1
N1 N 0.7411(9) 0.1861(7) 0.1008(5) 0.035(2) Uani 1 1 d . . 1
H1 H 0.7882 0.1250 0.1019 0.042 Uiso 1 1 calc R . 1
N2 N 0.8023(9) 0.1702(6) -0.0335(5) 0.0330(19) Uani 1 1 d . . 1
N3 N 0.7391(9) 0.3288(6) 0.0207(5) 0.037(2) Uani 1 1 d . . 1
N4 N 0.5230(10) 0.1708(8) 0.3743(5) 0.055(3) Uani 1 1 d . . 1
H4 H 0.5560 0.1069 0.3797 0.066 Uiso 1 1 calc R . 1
N5 N 0.5007(19) 0.218(2) 0.5000(11) 0.225(17) Uani 1 1 d . . 1
N6A N 0.310(4) 0.202(3) 0.424(3) 0.11(2) Uani 0.63(6) 1 d P . 1
N6B N 0.355(3) 0.153(2) 0.4755(19) 0.044(11) Uani 0.37(6) 1 d P . 2
C1 C 0.8590(13) -0.2665(8) 0.2869(7) 0.049(3) Uani 1 1 d . . 1
H1A H 0.8912 -0.3347 0.2998 0.059 Uiso 1 1 calc R . 1
C2 C 0.9324(11) -0.1976(8) 0.3050(7) 0.043(3) Uani 1 1 d . . 1
H2 H 1.0172 -0.2213 0.3267 0.051 Uiso 1 1 calc R . 1
C3 C 0.8849(10) -0.0933(8) 0.2922(6) 0.031(2) Uani 1 1 d . . 1
C4 C 0.7577(9) -0.0585(7) 0.2557(6) 0.029(2) Uani 1 1 d . . 1
C5 C 0.6838(10) -0.1305(7) 0.2338(6) 0.030(2) Uani 1 1 d . . 1
C6 C 0.7372(11) -0.2341(8) 0.2495(7) 0.042(3) Uani 1 1 d . . 1
H6 H 0.6903 -0.2811 0.2346 0.051 Uiso 1 1 calc R . 1
C7 C 0.9706(10) -0.0196(9) 0.3150(6) 0.038(3) Uani 1 1 d . . 1
C8 C 1.1074(12) -0.0753(11) 0.3499(9) 0.065(4) Uani 1 1 d . . 1
H8A H 1.1532 -0.0269 0.3683 0.098 Uiso 1 1 calc R . 1
H8B H 1.1631 -0.1135 0.3107 0.098 Uiso 1 1 calc R . 1
H8C H 1.0908 -0.1200 0.3924 0.098 Uiso 1 1 calc R . 1
C9 C 1.0044(11) 0.0447(9) 0.2448(7) 0.045(3) Uani 1 1 d . . 1
H9A H 0.9222 0.0876 0.2256 0.068 Uiso 1 1 calc R . 1
H9B H 1.0479 0.0015 0.2047 0.068 Uiso 1 1 calc R . 1
H9C H 1.0642 0.0855 0.2599 0.068 Uiso 1 1 calc R . 1
C10 C 0.8954(12) 0.0465(9) 0.3788(6) 0.044(3) Uani 1 1 d . . 1
H10A H 0.9462 0.0951 0.3909 0.067 Uiso 1 1 calc R . 1
H10B H 0.8852 0.0049 0.4245 0.067 Uiso 1 1 calc R . 1
H10C H 0.8073 0.0810 0.3612 0.067 Uiso 1 1 calc R . 1
C11 C 0.5470(11) -0.0986(8) 0.1928(6) 0.034(2) Uani 1 1 d . . 1
C12 C 0.5653(13) -0.0397(9) 0.1162(6) 0.045(3) Uani 1 1 d . . 1
H12A H 0.4785 -0.0147 0.0931 0.067 Uiso 1 1 calc R . 1
H12B H 0.6240 -0.0835 0.0812 0.067 Uiso 1 1 calc R . 1
H12C H 0.6049 0.0160 0.1262 0.067 Uiso 1 1 calc R . 1
C13 C 0.4870(13) -0.1889(9) 0.1719(8) 0.053(3) Uani 1 1 d . . 1
H13A H 0.4579 -0.2205 0.2186 0.080 Uiso 1 1 calc R . 1
H13B H 0.5553 -0.2370 0.1451 0.080 Uiso 1 1 calc R . 1
H13C H 0.4109 -0.1650 0.1389 0.080 Uiso 1 1 calc R . 1
C14 C 0.4395(9) -0.0349(7) 0.2447(6) 0.029(2) Uani 1 1 d . . 1
H14A H 0.4154 -0.0766 0.2873 0.043 Uiso 1 1 calc R . 1
H14B H 0.3605 -0.0062 0.2151 0.043 Uiso 1 1 calc R . 1
H14C H 0.4749 0.0183 0.2645 0.043 Uiso 1 1 calc R . 1
C15 C 0.0574(12) 0.5311(9) 0.1608(8) 0.050(3) Uani 1 1 d . . 1
H15 H -0.0255 0.5755 0.1516 0.061 Uiso 1 1 calc R . 1
C16 C 0.0960(11) 0.4436(9) 0.1210(7) 0.043(3) Uani 1 1 d . . 1
H16 H 0.0367 0.4293 0.0855 0.051 Uiso 1 1 calc R . 1
C17 C 0.2205(10) 0.3754(8) 0.1317(6) 0.035(2) Uani 1 1 d . . 1
C18 C 0.3107(9) 0.3973(7) 0.1897(6) 0.029(2) Uani 1 1 d . . 1
C19 C 0.2711(10) 0.4892(8) 0.2305(5) 0.032(2) Uani 1 1 d . . 1
C20 C 0.1436(11) 0.5512(9) 0.2141(6) 0.042(3) Uani 1 1 d . . 1
H20 H 0.1157 0.6099 0.2412 0.050 Uiso 1 1 calc R . 1
C21 C 0.2583(12) 0.2819(9) 0.0852(8) 0.048(3) Uani 1 1 d . . 1
C22 C 0.1512(14) 0.2753(12) 0.0273(9) 0.070(4) Uani 1 1 d . . 1
H22A H 0.0715 0.2632 0.0548 0.106 Uiso 1 1 calc R . 1
H22B H 0.1864 0.2208 -0.0063 0.106 Uiso 1 1 calc R . 1
H22C H 0.1281 0.3375 -0.0033 0.106 Uiso 1 1 calc R . 1
C23 C 0.3893(12) 0.2799(11) 0.0374(7) 0.055(3) Uani 1 1 d . . 1
H23A H 0.3755 0.3362 0.0003 0.083 Uiso 1 1 calc R . 1
H23B H 0.4140 0.2181 0.0106 0.083 Uiso 1 1 calc R . 1
H23C H 0.4607 0.2840 0.0713 0.083 Uiso 1 1 calc R . 1
C24 C 0.2703(15) 0.1874(10) 0.1406(9) 0.066(4) Uani 1 1 d . . 1
H24A H 0.3509 0.1786 0.1702 0.099 Uiso 1 1 calc R . 1
H24B H 0.2754 0.1291 0.1107 0.099 Uiso 1 1 calc R . 1
H24C H 0.1922 0.1959 0.1751 0.099 Uiso 1 1 calc R . 1
C25 C 0.3657(11) 0.5186(8) 0.2880(6) 0.037(2) Uani 1 1 d . . 1
C26 C 0.5015(11) 0.5247(9) 0.2489(7) 0.045(3) Uani 1 1 d . . 1
H26A H 0.5483 0.4589 0.2337 0.068 Uiso 1 1 calc R . 1
H26B H 0.5556 0.5493 0.2847 0.068 Uiso 1 1 calc R . 1
H26C H 0.4863 0.5700 0.2038 0.068 Uiso 1 1 calc R . 1
C27 C 0.3873(15) 0.4433(9) 0.3589(7) 0.054(3) Uani 1 1 d . . 1
H27A H 0.4406 0.3794 0.3432 0.082 Uiso 1 1 calc R . 1
H27B H 0.3008 0.4348 0.3796 0.082 Uiso 1 1 calc R . 1
H27C H 0.4340 0.4687 0.3980 0.082 Uiso 1 1 calc R . 1
C28 C 0.3036(15) 0.6241(10) 0.3212(8) 0.064(4) Uani 1 1 d . . 1
H28A H 0.3582 0.6356 0.3627 0.096 Uiso 1 1 calc R . 1
H28B H 0.2128 0.6259 0.3406 0.096 Uiso 1 1 calc R . 1
H28C H 0.3017 0.6757 0.2808 0.096 Uiso 1 1 calc R . 1
C29 C 0.8837(18) 0.3207(15) 0.3021(13) 0.101(6) Uani 1 1 d . . 1
H29A H 0.9471 0.3150 0.2580 0.121 Uiso 1 1 calc R . 1
H29B H 0.9257 0.2733 0.3429 0.121 Uiso 1 1 calc R . 1
C30 C 0.862(2) 0.4202(16) 0.3292(16) 0.117(8) Uani 1 1 d . . 1
H30A H 0.8849 0.4638 0.2867 0.141 Uiso 1 1 calc R . 1
H30B H 0.7661 0.4433 0.3413 0.141 Uiso 1 1 calc R . 1
C31 C 0.921(12) 0.432(4) 0.383(3) 0.72(11) Uani 1 1 d . . 1
H31A H 0.8653 0.4939 0.4017 0.861 Uiso 1 1 calc R . 1
H31B H 1.0001 0.4517 0.3583 0.861 Uiso 1 1 calc R . 1
C32 C 0.976(9) 0.382(4) 0.452(2) 0.43(5) Uani 1 1 d . . 1
C33 C 1.025(6) 0.333(6) 0.509(2) 0.47(6) Uani 1 1 d . . 1
H33 H 1.0627 0.2957 0.5524 0.561 Uiso 1 1 calc R . 1
C34 C 0.7599(10) 0.2250(7) 0.0314(5) 0.028(2) Uani 1 1 d . . 1
C35 C 0.8952(11) 0.1995(8) -0.0923(6) 0.041(3) Uani 1 1 d . . 1
H35A H 0.9182 0.2608 -0.0784 0.061 Uiso 1 1 calc R . 1
H35B H 0.8526 0.2099 -0.1417 0.061 Uiso 1 1 calc R . 1
H35C H 0.9763 0.1469 -0.0954 0.061 Uiso 1 1 calc R . 1
C36 C 0.7997(12) 0.0649(8) -0.0295(7) 0.044(3) Uani 1 1 d . . 1
H36A H 0.8674 0.0289 0.0055 0.065 Uiso 1 1 calc R . 1
H36B H 0.8182 0.0384 -0.0803 0.065 Uiso 1 1 calc R . 1
H36C H 0.7117 0.0570 -0.0110 0.065 Uiso 1 1 calc R . 1
C37 C 0.6699(12) 0.3813(9) -0.0489(7) 0.046(3) Uani 1 1 d . . 1
H37A H 0.6762 0.3344 -0.0892 0.069 Uiso 1 1 calc R . 1
H37B H 0.7125 0.4351 -0.0667 0.069 Uiso 1 1 calc R . 1
H37C H 0.5760 0.4087 -0.0359 0.069 Uiso 1 1 calc R . 1
C38 C 0.7197(13) 0.3901(9) 0.0877(7) 0.049(3) Uani 1 1 d . . 1
H38A H 0.6281 0.3979 0.1075 0.074 Uiso 1 1 calc R . 1
H38B H 0.7367 0.4553 0.0730 0.074 Uiso 1 1 calc R . 1
H38C H 0.7816 0.3581 0.1271 0.074 Uiso 1 1 calc R . 1
C39 C 0.4525(14) 0.1893(9) 0.4393(7) 0.049(3) Uani 1 1 d . . 1
C40 C 0.421(2) 0.303(2) 0.5540(15) 0.155(12) Uani 1 1 d . . 1
H40A H 0.3268 0.3192 0.5416 0.232 Uiso 1 1 calc R . 1
H40B H 0.4578 0.3620 0.5458 0.232 Uiso 1 1 calc R . 1
H40C H 0.4309 0.2792 0.6074 0.232 Uiso 1 1 calc R . 1
C41 C 0.641(3) 0.223(4) 0.501(3) 0.40(5) Uani 1 1 d . . 1
H41A H 0.6557 0.2765 0.4653 0.596 Uiso 1 1 calc R . 1
H41B H 0.6968 0.1600 0.4850 0.596 Uiso 1 1 calc R . 1
H41C H 0.6633 0.2355 0.5522 0.596 Uiso 1 1 calc R . 1
C42A C 0.204(4) 0.280(3) 0.475(3) 0.045(15) Uani 0.25(3) 1 d P . 1
C43A C 0.257(3) 0.203(2) 0.3476(16) 0.057(10) Uani 0.49(4) 1 d P . 1
C42B C 0.374(2) 0.1112(15) 0.5600(10) 0.075(8) Uani 0.75(3) 1 d P . 2
C43B C 0.278(3) 0.107(3) 0.433(3) 0.12(2) Uani 0.51(4) 1 d P . 2

loop_
_atom_site_aniso_label
_atom_site_aniso_U_11
_atom_site_aniso_U_22
_atom_site_aniso_U_33
_atom_site_aniso_U_23
_atom_site_aniso_U_13
_atom_site_aniso_U_12
La1 0.0273(3) 0.0247(3) 0.0269(3) 0.0027(2) 0.0036(2) -0.0027(2)
O1 0.029(3) 0.028(4) 0.028(4) 0.001(3) 0.000(3) -0.006(3)
O2 0.032(4) 0.027(4) 0.033(4) 0.000(3) -0.003(3) 0.003(3)
O3 0.044(5) 0.054(5) 0.063(5) -0.020(4) 0.011(4) -0.025(4)
N1 0.037(5) 0.033(5) 0.034(5) 0.002(4) -0.002(4) -0.005(4)
N2 0.039(5) 0.037(5) 0.024(4) -0.001(4) 0.005(4) -0.011(4)
N3 0.046(5) 0.031(5) 0.030(5) 0.003(4) 0.007(4) -0.006(4)
N4 0.052(6) 0.063(7) 0.035(5) 0.009(5) 0.009(5) 0.016(5)
N5 0.112(14) 0.39(4) 0.100(14) -0.15(2) -0.045(11) 0.15(2)
N6A 0.11(3) 0.15(3) 0.11(4) -0.07(3) 0.07(3) -0.10(3)
N6B 0.052(18) 0.07(2) 0.014(17) 0.002(13) 0.009(12) -0.023(15)
C1 0.060(8) 0.026(6) 0.049(7) 0.009(5) 0.011(6) 0.009(5)
C2 0.032(6) 0.035(6) 0.054(7) 0.000(5) 0.006(5) 0.004(5)
C3 0.025(5) 0.033(5) 0.031(5) -0.001(4) 0.006(4) 0.000(4)
C4 0.025(5) 0.027(5) 0.030(5) -0.001(4) 0.012(4) 0.003(4)
C5 0.030(5) 0.024(5) 0.034(5) 0.000(4) 0.011(4) -0.003(4)
C6 0.040(6) 0.027(6) 0.055(7) -0.002(5) 0.015(5) -0.001(5)
C7 0.022(5) 0.055(7) 0.038(6) -0.002(5) 0.003(4) -0.008(5)
C8 0.031(7) 0.075(10) 0.085(10) 0.002(8) -0.008(7) -0.002(6)
C9 0.029(6) 0.045(7) 0.063(8) -0.016(6) 0.008(5) -0.010(5)
C10 0.042(6) 0.055(7) 0.037(6) -0.001(5) -0.007(5) -0.013(6)
C11 0.042(6) 0.032(6) 0.033(6) 0.002(4) -0.006(5) -0.016(5)
C12 0.065(8) 0.039(6) 0.034(6) -0.001(5) -0.005(6) -0.018(6)
C13 0.059(8) 0.047(7) 0.062(8) 0.004(6) -0.013(7) -0.030(6)
C14 0.022(5) 0.028(5) 0.036(5) 0.004(4) -0.004(4) -0.005(4)
C15 0.031(6) 0.044(7) 0.067(8) 0.011(6) 0.005(6) 0.006(5)
C16 0.032(6) 0.045(7) 0.050(7) 0.002(5) -0.003(5) -0.006(5)
C17 0.031(5) 0.035(6) 0.041(6) 0.003(5) 0.003(5) -0.012(5)
C18 0.022(5) 0.029(5) 0.034(5) 0.009(4) 0.000(4) 0.000(4)
C19 0.028(5) 0.039(6) 0.024(5) 0.011(4) 0.007(4) -0.005(4)
C20 0.041(6) 0.040(6) 0.039(6) 0.004(5) 0.001(5) 0.001(5)
C21 0.039(6) 0.040(7) 0.064(8) 0.000(6) -0.006(6) -0.005(5)
C22 0.048(8) 0.083(11) 0.086(11) -0.031(9) -0.016(8) -0.018(7)
C23 0.041(7) 0.078(10) 0.048(7) -0.027(7) 0.001(6) -0.012(6)
C24 0.062(9) 0.038(7) 0.099(12) 0.000(7) -0.021(8) -0.011(6)
C25 0.043(6) 0.032(6) 0.036(6) -0.002(4) -0.002(5) -0.005(5)
C26 0.036(6) 0.039(6) 0.062(8) -0.008(6) -0.009(6) -0.007(5)
C27 0.082(10) 0.046(7) 0.034(6) -0.002(5) 0.005(6) -0.010(7)
C28 0.079(10) 0.052(8) 0.049(8) -0.018(6) 0.008(7) 0.012(7)
C29 0.080(12) 0.108(16) 0.137(18) -0.009(13) -0.022(12) -0.064(12)
C30 0.106(15) 0.097(16) 0.16(2) 0.017(15) -0.060(15) -0.040(13)
C31 1.6(3) 0.28(7) 0.16(4) -0.02(4) -0.40(11) 0.16(11)
C32 0.84(15) 0.31(6) 0.09(3) 0.05(3) -0.12(5) -0.02(8)
C33 0.43(8) 0.96(18) 0.10(3) 0.15(6) -0.10(4) -0.38(11)
C34 0.033(5) 0.029(5) 0.024(5) 0.001(4) -0.004(4) -0.011(4)
C35 0.046(6) 0.042(6) 0.035(6) -0.003(5) 0.008(5) -0.011(5)
C36 0.055(7) 0.035(6) 0.042(6) -0.006(5) 0.005(5) -0.013(5)
C37 0.050(7) 0.041(7) 0.041(6) 0.017(5) 0.004(5) -0.004(5)
C38 0.065(8) 0.040(7) 0.044(7) -0.002(5) 0.001(6) -0.016(6)
C39 0.065(8) 0.041(7) 0.036(7) 0.003(5) 0.017(6) -0.007(6)
C40 0.109(18) 0.18(3) 0.17(2) -0.10(2) 0.007(17) 0.002(18)
C41 0.094(19) 0.65(9) 0.38(6) -0.40(6) -0.14(3) 0.17(3)
C42A 0.02(2) 0.04(3) 0.07(3) 0.00(2) 0.02(2) 0.006(18)
C43A 0.052(17) 0.08(2) 0.043(17) -0.021(14) 0.017(12) -0.026(15)
C42B 0.099(16) 0.071(14) 0.047(11) 0.012(9) 0.046(11) -0.014(11)
C43B 0.06(2) 0.15(4) 0.19(5) -0.07(3) 0.04(2) -0.08(2)

loop_
_atom_type_symbol
_atom_type_description
_atom_type_scat_dispersion_real
_atom_type_scat_dispersion_imag
_atom_type_scat_source
C C 0.0033 0.0016 'International Tables Vol C Tables 4.2.6.8 and 6.1.1.4'
H H 0.0000 0.0000 'International Tables Vol C Tables 4.2.6.8 and 6.1.1.4'
La La -0.2871 2.4523 'International Tables Vol C Tables 4.2.6.8 and 6.1.1.4'
N N 0.0061 0.0033 'International Tables Vol C Tables 4.2.6.8 and 6.1.1.4'
O O 0.0106 0.0060 'International Tables Vol C Tables 4.2.6.8 and 6.1.1.4'

loop_
_geom_angle_atom_site_label_1
_geom_angle_atom_site_label_2
_geom_angle_atom_site_label_3
_geom_angle
_geom_angle_site_symmetry_1
_geom_angle_site_symmetry_3
_geom_angle_publ_flag
O3 La1 O2 108.9(3) . . ?
O3 La1 O1 111.6(3) . . ?
O2 La1 O1 139.5(2) . . ?
O3 La1 N4 96.3(3) . . ?
O2 La1 N4 94.1(3) . . ?
O1 La1 N4 80.9(3) . . ?
O3 La1 N1 94.5(3) . . ?
O2 La1 N1 99.4(2) . . ?
O1 La1 N1 78.3(2) . . ?
N4 La1 N1 159.0(3) . . ?
C4 O1 La1 172.9(6) . . ?
C18 O2 La1 174.6(6) . . ?
C29 O3 La1 165.3(10) . . ?
C34 N1 La1 146.9(7) . . ?
C34 N2 C36 118.0(8) . . ?
C34 N2 C35 122.5(9) . . ?
C36 N2 C35 115.1(9) . . ?
C34 N3 C38 119.3(8) . . ?
C34 N3 C37 120.5(9) . . ?
C38 N3 C37 113.3(9) . . ?
C39 N4 La1 156.0(9) . . ?
C39 N5 C41 120.1(19) . . ?
C39 N5 C40 124.8(16) . . ?
C41 N5 C40 106(2) . . ?
C39 N6A C43A 124(2) . . ?
C39 N6A C42A 118(3) . . ?
C43A N6A C42A 108(4) . . ?
C43B N6B C42B 114(3) . . ?
C2 C1 C6 119.9(10) . . ?
C1 C2 C3 122.7(10) . . ?
C2 C3 C4 117.9(10) . . ?
C2 C3 C7 120.5(9) . . ?
C4 C3 C7 121.6(9) . . ?
O1 C4 C3 120.5(9) . . ?
O1 C4 C5 120.1(8) . . ?
C3 C4 C5 119.3(9) . . ?
C6 C5 C4 119.5(10) . . ?
C6 C5 C11 118.3(9) . . ?
C4 C5 C11 122.2(8) . . ?
C1 C6 C5 120.5(11) . . ?
C9 C7 C10 111.1(10) . . ?
C9 C7 C3 111.6(9) . . ?
C10 C7 C3 109.4(8) . . ?
C9 C7 C8 106.8(9) . . ?
C10 C7 C8 105.6(10) . . ?
C3 C7 C8 112.1(10) . . ?
C14 C11 C12 110.2(9) . . ?
C14 C11 C5 111.0(8) . . ?
C12 C11 C5 109.7(9) . . ?
C14 C11 C13 105.5(9) . . ?
C12 C11 C13 106.6(9) . . ?
C5 C11 C13 113.6(9) . . ?
C20 C15 C16 118.7(10) . . ?
C15 C16 C17 122.7(11) . . ?
C16 C17 C18 118.0(10) . . ?
C16 C17 C21 120.3(10) . . ?
C18 C17 C21 121.8(9) . . ?
O2 C18 C19 121.9(9) . . ?
O2 C18 C17 118.8(9) . . ?
C19 C18 C17 119.3(8) . . ?
C20 C19 C18 117.0(10) . . ?
C20 C19 C25 121.7(10) . . ?
C18 C19 C25 121.2(8) . . ?
C15 C20 C19 124.3(11) . . ?
C17 C21 C22 113.0(10) . . ?
C17 C21 C23 110.9(10) . . ?
C22 C21 C23 106.0(11) . . ?
C17 C21 C24 109.4(11) . . ?
C22 C21 C24 105.7(11) . . ?
C23 C21 C24 111.7(11) . . ?
C26 C25 C19 111.1(9) . . ?
C26 C25 C27 110.4(10) . . ?
C19 C25 C27 110.7(9) . . ?
C26 C25 C28 107.1(10) . . ?
C19 C25 C28 111.7(9) . . ?
C27 C25 C28 105.8(9) . . ?
O3 C29 C30 114.9(17) . . ?
C31 C30 C29 118(3) . . ?
C30 C31 C32 142(8) . . ?
C33 C32 C31 175(7) . . ?
C32 C33 C42A 103(6) . 1_655 ?
N1 C34 N2 125.0(9) . . ?
N1 C34 N3 119.0(9) . . ?
N2 C34 N3 116.0(8) . . ?
N5 C39 N4 123.1(16) . . ?
N5 C39 N6A 125.4(16) . . ?
N4 C39 N6A 109.2(18) . . ?
N6A C42A C33 150(4) . 1_455 ?

loop_
_geom_bond_atom_site_label_1
_geom_bond_atom_site_label_2
_geom_bond_distance
_geom_bond_site_symmetry_2
_geom_bond_publ_flag
La1 O3 2.149(8) . ?
La1 O2 2.304(6) . ?
La1 O1 2.327(6) . ?
La1 N4 2.605(9) . ?
La1 N1 2.621(8) . ?
O1 C4 1.339(11) . ?
O2 C18 1.335(11) . ?
O3 C29 1.409(16) . ?
N1 C34 1.304(12) . ?
N2 C34 1.379(12) . ?
N2 C36 1.438(13) . ?
N2 C35 1.454(13) . ?
N3 C34 1.384(13) . ?
N3 C38 1.444(14) . ?
N3 C37 1.478(13) . ?
N4 C39 1.308(14) . ?
N5 C39 1.28(2) . ?
N5 C41 1.43(4) . ?
N5 C40 1.58(2) . ?
N6A C39 1.44(4) . ?
N6A C43A 1.45(6) . ?
N6A C42A 1.60(5) . ?
N6B C43B 1.36(4) . ?
N6B C42B 1.54(4) . ?
C1 C2 1.375(17) . ?
C1 C6 1.382(17) . ?
C2 C3 1.401(14) . ?
C3 C4 1.424(14) . ?
C3 C7 1.541(15) . ?
C4 C5 1.433(14) . ?
C5 C6 1.407(14) . ?
C5 C11 1.541(14) . ?
C7 C9 1.527(16) . ?
C7 C10 1.527(15) . ?
C7 C8 1.546(15) . ?
C11 C14 1.521(14) . ?
C11 C12 1.533(14) . ?
C11 C13 1.553(15) . ?
C15 C20 1.371(17) . ?
C15 C16 1.378(17) . ?
C16 C17 1.397(15) . ?
C17 C18 1.465(15) . ?
C17 C21 1.509(16) . ?
C18 C19 1.438(15) . ?
C19 C20 1.402(14) . ?
C19 C25 1.531(15) . ?
C21 C22 1.522(17) . ?
C21 C23 1.527(17) . ?
C21 C24 1.543(18) . ?
C25 C26 1.522(15) . ?
C25 C27 1.542(15) . ?
C25 C28 1.562(15) . ?
C29 C30 1.42(3) . ?
C30 C31 1.15(6) . ?
C31 C32 1.41(5) . ?
C32 C33 1.21(6) . ?
C33 C42A 1.88(7) 1_655 ?
C42A C33 1.88(7) 1_455 ?
